data_1550451
loop_
_publ_author_name
'Babor, Martin'
'Nievergelt, Philipp P.'
'\<Cejka, Jan'
'Zvon\'i\<cek, V\'it'
'Spingler, Bernhard'

_publ_section_title
;
 Microbatch under-oil salt screening of organic cations: single-crystal
 growth of active pharmaceutical ingredients
;
_journal_issue 1
_journal_name_full IUCrJ
_journal_page_first 145
_journal_page_last 151
_journal_paper_doi 10.1107/S2052252518017876
_journal_volume 6
_journal_year 2019
_chemical_formula_moiety 'C19 H23 Cl N5 O, N O3'
_chemical_formula_sum 'C19 H23 Cl N6 O4'
_chemical_formula_weight 434.88
_space_group_crystal_system monoclinic
_space_group_IT_number 14
_space_group_name_Hall '-P 2ybc'
_space_group_name_H-M_alt 'P 1 21/c 1'
_symmetry_space_group_name_Hall '-P 2ybc'
_symmetry_space_group_name_H-M 'P 1 21/c 1'
_atom_sites_solution_hydrogens mixed
_atom_sites_solution_primary dual
_audit_creation_date 2018-08-21
_audit_creation_method
;
Olex2 1.2
(compiled 2018.05.29 svn.r3508 for OlexSys, GUI svn.r5506)
;
_cell_angle_alpha 90
_cell_angle_beta 106.397(3)
_cell_angle_gamma 90
_cell_formula_units_Z 4
_cell_length_a 12.6065(3)
_cell_length_b 13.0726(3)
_cell_length_c 12.6694(3)
_cell_measurement_reflns_used 14972
_cell_measurement_temperature 160.00(10)
_cell_measurement_theta_max 32.9840
_cell_measurement_theta_min 2.5610
_cell_volume 2003.00(9)
_computing_cell_refinement 'CrysAlisPro 1.171.39.46 (Rigaku OD, 2018)'
_computing_data_collection 'CrysAlisPro 1.171.39.46 (Rigaku OD, 2018)'
_computing_data_reduction 'CrysAlisPro 1.171.39.46 (Rigaku OD, 2018)'
_computing_molecular_graphics 'Olex2 (Dolomanov et al., 2009)'
_computing_publication_material 'Olex2 (Dolomanov et al., 2009)'
_computing_structure_refinement 'ShelXL (Sheldrick, 2015)'
_computing_structure_solution 'ShelXT (Sheldrick, 2015)'
_diffrn_ambient_environment N~2~
_diffrn_ambient_temperature 160.00(10)
_diffrn_detector 'CCD plate'
_diffrn_detector_type 'Pilatus 200K'
_diffrn_measured_fraction_theta_full 0.991
_diffrn_measured_fraction_theta_max 0.849
_diffrn_measurement_details
;
List of Runs (angles in degrees, time in seconds):

  # Type    Start    End  Width  t~exp~   \w     \q     \k     \f   Frames
--------------------------------------------------------------------------
  1  \w     -1.00  66.00   0.50   45.00    --   10.11  38.00 -30.00  134
  2  \w     -6.00  61.00   0.50   45.00    --  -11.36  38.00  60.00  134
  3  \w    -37.00  15.00   0.50   45.00    --   10.11 -57.00 -60.00  104
  4  \w    -12.00  24.00   0.50   45.00    --   10.11 -57.00-180.00   72
  5  \w    -55.00   2.00   0.50   45.00    --   10.11 -57.00 -90.00  114
  6  \w    -37.00  -1.00   0.50   45.00    --  -11.36 -57.00 -90.00   72
;
_diffrn_measurement_device 'four-circle diffractometer'
_diffrn_measurement_device_type 'XtaLAB Synergy, Dualflex, Pilatus 200K'
_diffrn_measurement_method '\w scans'
_diffrn_orient_matrix_type 'CrysAlisPro convention (1999,Acta A55,543-557)'
_diffrn_orient_matrix_UB_11 -0.0323458000
_diffrn_orient_matrix_UB_12 0.0315766000
_diffrn_orient_matrix_UB_13 -0.0425298000
_diffrn_orient_matrix_UB_21 -0.0079284000
_diffrn_orient_matrix_UB_22 -0.0417034000
_diffrn_orient_matrix_UB_23 -0.0372172000
_diffrn_orient_matrix_UB_31 -0.0483361000
_diffrn_orient_matrix_UB_32 -0.0143217000
_diffrn_orient_matrix_UB_33 0.0145148000
_diffrn_radiation_monochromator mirror
_diffrn_radiation_probe x-ray
_diffrn_radiation_type MoK\a
_diffrn_radiation_wavelength 0.71073
_diffrn_reflns_av_R_equivalents 0.0196
_diffrn_reflns_av_unetI/netI 0.0178
_diffrn_reflns_Laue_measured_fraction_full 0.991
_diffrn_reflns_Laue_measured_fraction_max 0.849
_diffrn_reflns_limit_h_max 19
_diffrn_reflns_limit_h_min -16
_diffrn_reflns_limit_k_max 20
_diffrn_reflns_limit_k_min -18
_diffrn_reflns_limit_l_max 18
_diffrn_reflns_limit_l_min -19
_diffrn_reflns_number 21495
_diffrn_reflns_point_group_measured_fraction_full 0.991
_diffrn_reflns_point_group_measured_fraction_max 0.849
_diffrn_reflns_theta_full 25.242
_diffrn_reflns_theta_max 33.232
_diffrn_reflns_theta_min 2.288
_diffrn_source 'micro-focus sealed X-ray tube'
_diffrn_source_type 'PhotonJet (Mo) X-ray Source'
_exptl_absorpt_coefficient_mu 0.231
_exptl_absorpt_correction_T_max 1.000
_exptl_absorpt_correction_T_min 0.560
_exptl_absorpt_correction_type gaussian
_exptl_absorpt_process_details
;
CrysAlisPro 1.171.39.46 (Rigaku Oxford Diffraction, 2018)
Numerical absorption correction based on gaussian integration over
   a multifaceted crystal model
Empirical absorption correction using spherical harmonics,
 implemented in SCALE3 ABSPACK scaling algorithm.
;
_exptl_crystal_colour colourless
_exptl_crystal_colour_primary colourless
_exptl_crystal_density_diffrn 1.442
_exptl_crystal_description block
_exptl_crystal_F_000 912
_exptl_crystal_size_max 0.533
_exptl_crystal_size_mid 0.204
_exptl_crystal_size_min 0.168
_refine_diff_density_max 0.400
_refine_diff_density_min -0.294
_refine_diff_density_rms 0.045
_refine_ls_extinction_method none
_refine_ls_goodness_of_fit_ref 1.053
_refine_ls_hydrogen_treatment mixed
_refine_ls_matrix_type full
_refine_ls_number_parameters 274
_refine_ls_number_reflns 6532
_refine_ls_number_restraints 0
_refine_ls_restrained_S_all 1.053
_refine_ls_R_factor_all 0.0429
_refine_ls_R_factor_gt 0.0357
_refine_ls_shift/su_max 0.001
_refine_ls_shift/su_mean 0.000
_refine_ls_structure_factor_coef Fsqd
_refine_ls_weighting_details 'w=1/[\s^2^(Fo^2^)+(0.0584P)^2^+0.3895P] where P=(Fo^2^+2Fc^2^)/3'
_refine_ls_weighting_scheme calc
_refine_ls_wR_factor_gt 0.1017
_refine_ls_wR_factor_ref 0.1059
_reflns_Friedel_coverage 0.000
_reflns_number_gt 5530
_reflns_number_total 6532
_reflns_threshold_expression 'I > 2\s(I)'
_cod_data_source_file lt5016.cif
_cod_data_source_block pn180815_uo_traz_1_180814_c6_nitrate_mo
_cod_original_cell_volume 2003.00(8)
_cod_database_code 1550451
_shelx_shelxl_version_number 2014/7
_chemical_oxdiff_formula 'C20 H23 Cl N5 O4'
_shelx_space_group_comment
;
The symmetry employed for this shelxl refinement is uniquely defined
by the following loop, which should always be used as a source of
symmetry information in preference to the above space-group names.
They are only intended as comments.
;
_reflns_odcompleteness_completeness 96.68
_reflns_odcompleteness_iscentric 1
_reflns_odcompleteness_theta 30.44
_olex2_refinement_description
;
1. Fixed Uiso
 At 1.2 times of:
  All C(H) groups, All C(H,H) groups, All N(H) groups
2.a Secondary CH2 refined with riding coordinates:
 C11(H11A,H11B), C12(H12A,H12B), C13(H13A,H13B), C15(H15A,H15B), C16(H16A,
 H16B), C18(H18A,H18B), C19(H19A,H19B)
2.b Aromatic/amide H refined with riding coordinates:
 C4(H4), C5(H5), C6(H6), C7(H7), C21(H21), C23(H23), C24(H24), C25(H25)
;
_olex2_submission_special_instructions 'No special instructions were received'
_oxdiff_exptl_absorpt_empirical_details
;
Empirical correction (ABSPACK) includes:
- Absorption correction using spherical harmonics
- Frame scaling
;
_oxdiff_exptl_absorpt_empirical_full_max 1.138
_oxdiff_exptl_absorpt_empirical_full_min 0.907

loop_
_space_group_symop_operation_xyz
'x, y, z'
'-x, y+1/2, -z+1/2'
'-x, -y, -z'
'x, -y-1/2, z-1/2'

loop_
_atom_site_label
_atom_site_type_symbol
_atom_site_fract_x
_atom_site_fract_y
_atom_site_fract_z
_atom_site_U_iso_or_equiv
_atom_site_adp_type
_atom_site_occupancy
_atom_site_site_symmetry_order
_atom_site_calc_flag
_atom_site_refinement_flags_posn
Cl26 Cl 0.82838(3) 1.05094(2) 0.83765(2) 0.03897(8) Uani 1 1 d .
O10 O 0.09502(7) 0.67054(7) 0.12314(7) 0.03800(18) Uani 1 1 d .
O28 O 0.43563(8) 0.51734(7) 0.27552(7) 0.0426(2) Uani 1 1 d .
O29 O 0.53436(7) 0.39815(5) 0.37420(6) 0.03386(17) Uani 1 1 d .
O30 O 0.55841(8) 0.55663(6) 0.42729(8) 0.0445(2) Uani 1 1 d .
N2 N 0.03849(7) 0.65742(6) 0.28322(7) 0.02562(16) Uani 1 1 d .
N3 N -0.04645(7) 0.69337(7) 0.32215(6) 0.02694(16) Uani 1 1 d .
N8 N -0.06210(6) 0.74893(6) 0.15201(6) 0.02094(14) Uani 1 1 d .
N14 N 0.39661(6) 0.72816(6) 0.41840(6) 0.02118(14) Uani 1 1 d .
H14 H 0.4366(10) 0.6718(10) 0.4492(10) 0.025 Uiso 1 1 d R
N17 N 0.56757(6) 0.88233(6) 0.49464(6) 0.02097(14) Uani 1 1 d .
N27 N 0.51008(7) 0.49074(6) 0.35862(7) 0.02418(15) Uani 1 1 d .
C1 C 0.03291(8) 0.68863(7) 0.17939(7) 0.02428(17) Uani 1 1 d .
C4 C -0.20601(9) 0.80342(8) 0.22989(9) 0.0313(2) Uani 1 1 d .
H4 H -0.2392 0.8051 0.2885 0.038 Uiso 1 1 calc R
C5 C -0.25250(9) 0.85343(8) 0.13448(10) 0.0338(2) Uani 1 1 d .
H5 H -0.3193 0.8902 0.1263 0.041 Uiso 1 1 calc R
C6 C -0.20331(9) 0.85218(8) 0.04575(9) 0.0312(2) Uani 1 1 d .
H6 H -0.2375 0.8882 -0.0202 0.037 Uiso 1 1 calc R
C7 C -0.10896(8) 0.80034(8) 0.05485(7) 0.02650(18) Uani 1 1 d .
H7 H -0.0757 0.7992 -0.0037 0.032 Uiso 1 1 calc R
C9 C -0.10625(8) 0.74827(7) 0.24034(7) 0.02249(16) Uani 1 1 d .
C11 C 0.11892(9) 0.58567(8) 0.34778(10) 0.0339(2) Uani 1 1 d .
H11A H 0.1424 0.5388 0.2973 0.041 Uiso 1 1 calc R
H11B H 0.0833 0.5440 0.3935 0.041 Uiso 1 1 calc R
C12 C 0.22069(8) 0.63785(8) 0.42241(9) 0.0301(2) Uani 1 1 d .
H12A H 0.1978 0.6877 0.4706 0.036 Uiso 1 1 calc R
H12B H 0.2690 0.5862 0.4697 0.036 Uiso 1 1 calc R
C13 C 0.28392(8) 0.69255(7) 0.35340(7) 0.02533(17) Uani 1 1 d .
H13A H 0.2919 0.6458 0.2946 0.030 Uiso 1 1 calc R
H13B H 0.2403 0.7524 0.3175 0.030 Uiso 1 1 calc R
C15 C 0.39353(8) 0.80252(7) 0.50691(7) 0.02247(16) Uani 1 1 d .
H15A H 0.3591 0.7695 0.5594 0.027 Uiso 1 1 calc R
H15B H 0.3473 0.8619 0.4739 0.027 Uiso 1 1 calc R
C16 C 0.50821(8) 0.83947(7) 0.56830(7) 0.02320(17) Uani 1 1 d .
H16A H 0.5021 0.8923 0.6223 0.028 Uiso 1 1 calc R
H16B H 0.5512 0.7815 0.6095 0.028 Uiso 1 1 calc R
C18 C 0.56703(8) 0.81464(7) 0.40203(7) 0.02380(17) Uani 1 1 d .
H18A H 0.6145 0.7546 0.4298 0.029 Uiso 1 1 calc R
H18B H 0.5987 0.8516 0.3498 0.029 Uiso 1 1 calc R
C19 C 0.45226(8) 0.77845(7) 0.34223(7) 0.02467(17) Uani 1 1 d .
H19A H 0.4074 0.8375 0.3062 0.030 Uiso 1 1 calc R
H19B H 0.4567 0.7293 0.2841 0.030 Uiso 1 1 calc R
C20 C 0.66838(7) 0.93099(6) 0.54464(7) 0.02075(16) Uani 1 1 d .
C21 C 0.69872(8) 0.95883(7) 0.65659(7) 0.02364(17) Uani 1 1 d .
H21 H 0.6526 0.9413 0.7015 0.028 Uiso 1 1 calc R
C22 C 0.79649(8) 1.01202(7) 0.70079(8) 0.02620(18) Uani 1 1 d .
C23 C 0.86837(9) 1.03794(8) 0.64059(9) 0.0299(2) Uani 1 1 d .
H23 H 0.9352 1.0737 0.6731 0.036 Uiso 1 1 calc R
C24 C 0.83867(9) 1.00945(8) 0.53037(9) 0.0305(2) Uani 1 1 d .
H24 H 0.8865 1.0258 0.4867 0.037 Uiso 1 1 calc R
C25 C 0.74116(8) 0.95790(7) 0.48290(8) 0.02630(18) Uani 1 1 d .
H25 H 0.7229 0.9403 0.4071 0.032 Uiso 1 1 calc R

loop_
_atom_site_aniso_label
_atom_site_aniso_U_11
_atom_site_aniso_U_22
_atom_site_aniso_U_33
_atom_site_aniso_U_23
_atom_site_aniso_U_13
_atom_site_aniso_U_12
Cl26 0.04455(17) 0.04064(15) 0.02811(12) -0.00800(9) 0.00436(10) -0.00862(11)
O10 0.0306(4) 0.0492(5) 0.0372(4) -0.0083(3) 0.0144(3) 0.0088(3)
O28 0.0528(5) 0.0350(4) 0.0297(4) 0.0042(3) -0.0052(3) 0.0083(4)
O29 0.0411(4) 0.0230(3) 0.0345(4) -0.0015(3) 0.0059(3) 0.0092(3)
O30 0.0398(5) 0.0305(4) 0.0524(5) -0.0118(3) -0.0043(4) -0.0073(3)
N2 0.0215(4) 0.0264(4) 0.0261(3) 0.0030(3) 0.0021(3) 0.0021(3)
N3 0.0254(4) 0.0323(4) 0.0233(3) 0.0022(3) 0.0072(3) -0.0012(3)
N8 0.0197(4) 0.0242(3) 0.0187(3) -0.0010(3) 0.0049(3) 0.0018(3)
N14 0.0211(4) 0.0176(3) 0.0228(3) 0.0009(2) 0.0029(3) 0.0021(3)
N17 0.0249(4) 0.0190(3) 0.0206(3) -0.0010(2) 0.0090(3) -0.0019(3)
N27 0.0233(4) 0.0220(3) 0.0268(3) 0.0000(3) 0.0063(3) -0.0006(3)
C1 0.0207(4) 0.0269(4) 0.0240(4) -0.0036(3) 0.0044(3) 0.0020(3)
C4 0.0259(5) 0.0313(5) 0.0408(5) -0.0051(4) 0.0158(4) 0.0014(4)
C5 0.0218(5) 0.0252(4) 0.0516(6) -0.0011(4) 0.0060(4) 0.0032(3)
C6 0.0276(5) 0.0240(4) 0.0346(5) 0.0043(4) -0.0033(4) -0.0021(3)
C7 0.0277(5) 0.0285(4) 0.0202(4) 0.0013(3) 0.0018(3) -0.0035(3)
C9 0.0219(4) 0.0240(4) 0.0228(4) -0.0021(3) 0.0083(3) -0.0014(3)
C11 0.0249(5) 0.0246(4) 0.0434(5) 0.0098(4) -0.0046(4) -0.0016(4)
C12 0.0238(5) 0.0297(4) 0.0313(4) 0.0093(4) -0.0012(4) -0.0029(3)
C13 0.0209(4) 0.0264(4) 0.0251(4) 0.0002(3) 0.0007(3) -0.0003(3)
C15 0.0247(4) 0.0208(4) 0.0230(4) -0.0004(3) 0.0085(3) -0.0007(3)
C16 0.0261(4) 0.0240(4) 0.0206(3) -0.0005(3) 0.0084(3) -0.0041(3)
C18 0.0245(4) 0.0244(4) 0.0234(4) -0.0036(3) 0.0084(3) 0.0004(3)
C19 0.0256(4) 0.0276(4) 0.0210(4) -0.0015(3) 0.0068(3) 0.0001(3)
C20 0.0239(4) 0.0157(3) 0.0234(4) 0.0015(3) 0.0080(3) 0.0013(3)
C21 0.0280(4) 0.0202(4) 0.0233(4) 0.0014(3) 0.0082(3) -0.0009(3)
C22 0.0295(5) 0.0209(4) 0.0260(4) 0.0000(3) 0.0043(3) 0.0003(3)
C23 0.0253(5) 0.0262(4) 0.0366(5) 0.0011(4) 0.0063(4) -0.0025(3)
C24 0.0288(5) 0.0298(5) 0.0363(5) 0.0019(4) 0.0144(4) -0.0029(4)
C25 0.0298(5) 0.0253(4) 0.0264(4) 0.0001(3) 0.0122(4) -0.0020(3)

loop_
_atom_type_symbol
_atom_type_description
_atom_type_scat_dispersion_real
_atom_type_scat_dispersion_imag
_atom_type_scat_source
C C 0.0033 0.0016 'International Tables Vol C Tables 4.2.6.8 and 6.1.1.4'
H H 0.0000 0.0000 'International Tables Vol C Tables 4.2.6.8 and 6.1.1.4'
Cl Cl 0.1484 0.1585 'International Tables Vol C Tables 4.2.6.8 and 6.1.1.4'
N N 0.0061 0.0033 'International Tables Vol C Tables 4.2.6.8 and 6.1.1.4'
O O 0.0106 0.0060 'International Tables Vol C Tables 4.2.6.8 and 6.1.1.4'

loop_
_exptl_crystal_face_index_h
_exptl_crystal_face_index_k
_exptl_crystal_face_index_l
_exptl_crystal_face_perp_dist
-17 0 1 0.0991
17 0 -1 0.0891
-6 17 4 0.2266
-8 -1 18 0.0840
8 1 -18 0.0840
9 4 11 0.1430
2 -5 -17 0.0752
-12 -8 -6 0.1429
-8 2 17 0.0941
-12 0 16 0.0891
-16 -4 10 0.1246
3 7 15 0.1539
17 5 -8 0.1506
-8 -5 17 0.1142
5 5 -17 0.1043
13 0 8 0.1163
-14 -1 -6 0.0893
-5 10 15 0.1493
1 -13 -13 0.1569
-7 -14 -8 0.1646
-3 18 -3 0.2371
-13 13 3 0.1948
0 -18 4 0.2683
-9 -15 8 0.1943
-9 14 9 0.1882
-3 -9 15 0.1573
-10 -9 15 0.1297

loop_
_geom_angle_atom_site_label_1
_geom_angle_atom_site_label_2
_geom_angle_atom_site_label_3
_geom_angle
N3 N2 C11 120.46(8)
C1 N2 N3 114.18(8)
C1 N2 C11 125.16(9)
C9 N3 N2 103.57(7)
C7 N8 C1 128.23(8)
C7 N8 C9 123.76(8)
C9 N8 C1 107.99(7)
C15 N14 C13 113.13(7)
C15 N14 C19 108.36(7)
C19 N14 C13 109.02(7)
C16 N17 C18 113.04(7)
C20 N17 C16 116.56(7)
C20 N17 C18 115.70(7)
O28 N27 O29 119.74(8)
O28 N27 O30 119.83(9)
O29 N27 O30 120.41(8)
O10 C1 N2 129.76(9)
O10 C1 N8 127.72(9)
N2 C1 N8 102.51(7)
C5 C4 C9 118.44(9)
C4 C5 C6 121.49(9)
C7 C6 C5 120.52(9)
C6 C7 N8 117.85(9)
N3 C9 N8 111.74(8)
N3 C9 C4 130.33(9)
N8 C9 C4 117.93(8)
N2 C11 C12 113.09(8)
C13 C12 C11 109.91(8)
N14 C13 C12 113.56(7)
N14 C15 C16 111.71(7)
N17 C16 C15 112.38(7)
N17 C18 C19 112.22(7)
N14 C19 C18 111.84(7)
N17 C20 C21 121.73(8)
N17 C20 C25 120.79(8)
C25 C20 C21 117.42(9)
C22 C21 C20 119.57(8)
C21 C22 Cl26 118.50(7)
C23 C22 Cl26 118.36(8)
C23 C22 C21 123.12(9)
C22 C23 C24 117.14(9)
C25 C24 C23 121.46(9)
C24 C25 C20 121.27(9)

loop_
_geom_bond_atom_site_label_1
_geom_bond_atom_site_label_2
_geom_bond_distance
Cl26 C22 1.7417(10)
O10 C1 1.2215(11)
O28 N27 1.2459(11)
O29 N27 1.2505(10)
O30 N27 1.2533(11)
N2 N3 1.3818(12)
N2 C1 1.3600(12)
N2 C11 1.4521(12)
N3 C9 1.3101(12)
N8 C1 1.3934(12)
N8 C7 1.3804(11)
N8 C9 1.3835(11)
N14 C13 1.5009(12)
N14 C15 1.4928(11)
N14 C19 1.4959(12)
N17 C16 1.4626(11)
N17 C18 1.4680(11)
N17 C20 1.4023(12)
C4 C5 1.3535(16)
C4 C9 1.4230(13)
C5 C6 1.4290(17)
C6 C7 1.3453(15)
C11 C12 1.5234(14)
C12 C13 1.5180(14)
C15 C16 1.5145(13)
C18 C19 1.5074(13)
C20 C21 1.4086(12)
C20 C25 1.4081(12)
C21 C22 1.3880(14)
C22 C23 1.3812(14)
C23 C24 1.3906(15)
C24 C25 1.3819(15)

loop_
_geom_hbond_atom_site_label_D
_geom_hbond_atom_site_label_H
_geom_hbond_atom_site_label_A
_geom_hbond_distance_DH
_geom_hbond_distance_HA
_geom_hbond_distance_DA
_geom_hbond_angle_DHA
_geom_hbond_site_symmetry_A
N14 H14 O29 0.916(13) 2.348(13) 3.0162(11) 129.7(10) 3_666
N14 H14 O30 0.916(13) 2.223(13) 3.0120(12) 143.9(10) .

loop_
_exptl_oxdiff_crystal_face_indexfrac_h
_exptl_oxdiff_crystal_face_indexfrac_k
_exptl_oxdiff_crystal_face_indexfrac_l
_exptl_oxdiff_crystal_face_x
_exptl_oxdiff_crystal_face_y
_exptl_oxdiff_crystal_face_z
-16.9708 0.0097 0.9997 0.5067 0.0969 0.8347
16.9708 -0.0097 -0.9997 -0.5067 -0.0969 -0.8347
-5.9890 16.9709 4.0133 0.5589 -0.8096 0.1047
-7.9809 -1.0180 17.9720 -0.5383 -0.5631 0.6612
7.9809 1.0180 -17.9720 0.5383 0.5631 -0.6612
8.9880 3.9725 10.9871 -0.6326 -0.6458 -0.3319
1.9916 -4.9698 -16.9798 0.5008 0.8234 -0.2715
-11.9813 -7.9710 -5.9989 0.3910 0.6507 0.6062
-7.9813 1.9785 16.9769 -0.4014 -0.6511 0.6039
-11.9748 -0.0143 15.9764 -0.2926 -0.4991 0.8109
-15.9697 -3.9969 9.9814 -0.0342 -0.0782 0.9740
2.9993 6.9660 14.9847 -0.5143 -0.8720 -0.0272
16.9686 4.9919 -7.9834 -0.0517 -0.0456 -1.0076
-7.9811 -5.0102 16.9690 -0.6217 -0.3593 0.7038
4.9862 5.0121 -16.9688 0.7187 0.3830 -0.5591
12.9804 -0.0195 7.9869 -0.7602 -0.3993 -0.5112
-13.9780 -0.9810 -5.9910 0.6759 0.3747 0.6027
-4.9872 9.9664 14.9887 -0.1614 -0.9339 0.3159
0.9946 -12.9617 -12.9948 0.1112 1.0163 -0.0511
-6.9902 -13.9618 -8.0030 0.1256 0.9355 0.4217
-2.9962 17.9770 -2.9751 0.7911 -0.6152 -0.1558
-12.9773 12.9833 3.0109 0.7017 -0.5506 0.4850
0.0016 -17.9765 3.9738 -0.7367 0.6018 0.3151
-8.9820 -14.9810 7.9717 -0.5216 0.3993 0.7644
-8.9823 13.9708 9.0026 0.3488 -0.8465 0.3648
-2.9902 -9.0042 14.9673 -0.8242 -0.1578 0.4907
-9.9783 -8.9997 14.9678 -0.5980 -0.1026 0.8285
